data_4306099
loop_
_publ_author_name
'Darko Babi\'c'
'Manda \'Curi\'c'
'Kre\<simir Mol\<canov'
'Gregor Ilc'
'Janez Plavec'

_publ_contact_author_address
;
Institute Rudjer Boskovic
Bijenicka 54
HR-10002 Zagreb
Croatia
;
_publ_contact_author_email dbabic@irb.hr
_publ_contact_author_fax 385(1)4680245
_publ_contact_author_name 'Darko Babic'
_publ_contact_author_phone 385(1)4651013
_publ_section_title
;
Synthesis and Characterization of Dicyclopalladated Complexes of Azobenzene
Derivatives by Experimental and Computational Methods
;
_journal_name_full 'Inorganic Chemistry'
_journal_page_first 10446
_journal_page_last 10454
_journal_paper_doi 10.1021/ic8010234
_journal_volume 47
_journal_year 2008
_chemical_formula_moiety 'C19 H24 Cl2 N4 O2 Pd2'
_chemical_formula_sum 'C19 H24 Cl2 N4 O2 Pd2'
_chemical_formula_weight 624.12
_chemical_name_systematic
;
 ?
;
_space_group_IT_number 14
_symmetry_cell_setting monoclinic
_symmetry_Int_Tables_number 14
_symmetry_space_group_name_Hall '-P 2ybc'
_symmetry_space_group_name_H-M 'P 1 21/c 1'
_audit_creation_date 2004-03-15T15:57:00-00:00
_audit_creation_method 'WinGX routine CIF_UPDATE'
_cell_angle_alpha 90
_cell_angle_beta 92.75(3)
_cell_angle_gamma 90
_cell_formula_units_Z 4
_cell_length_a 12.689(5)
_cell_length_b 5.5253(7)
_cell_length_c 31.142(6)
_cell_measurement_reflns_used 25
_cell_measurement_temperature 295(2)
_cell_measurement_theta_max 20.44
_cell_measurement_theta_min 6.52
_cell_measurement_wavelength 1.54184
_cell_volume 2180.9(10)
_computing_cell_refinement 'CAD4 Express (Enraf Nonius, 1994)'
_computing_data_collection 'CAD4 Express (Enraf Nonius, 1994)'
_computing_data_reduction 'XCAD4 (Harms & Wocadlo, 1995)'
_computing_molecular_graphics 'Ortep-3 for Windows (Farrugia, 1997)'
_computing_publication_material 'WinGX publication routines (Farrugia, 1999)'
_computing_structure_refinement 'SHELXL-97 (Sheldrick, 1997)'
_computing_structure_solution 'SIR2002 (Burla et al, 2002)'
_diffrn_ambient_temperature 295(2)
_diffrn_measured_fraction_theta_full 0.999
_diffrn_measured_fraction_theta_max 0.999
_diffrn_measurement_device '\k-geometry diffractometer'
_diffrn_measurement_device_type 'Enraf Nonius CAD4'
_diffrn_measurement_method 'non-profiled omega/2theta scans'
_diffrn_radiation_monochromator graphite
_diffrn_radiation_probe x-ray
_diffrn_radiation_type CuK\a
_diffrn_radiation_wavelength 1.54179
_diffrn_reflns_av_R_equivalents 0.0714
_diffrn_reflns_av_unetI/netI 0.1919
_diffrn_reflns_limit_h_max 15
_diffrn_reflns_limit_h_min -15
_diffrn_reflns_limit_k_max 0
_diffrn_reflns_limit_k_min -6
_diffrn_reflns_limit_l_max 0
_diffrn_reflns_limit_l_min -39
_diffrn_reflns_number 4599
_diffrn_reflns_theta_full 75.69
_diffrn_reflns_theta_max 75.69
_diffrn_reflns_theta_min 2.84
_diffrn_source 'fine-focus sealed tube'
_diffrn_standards_decay_% 0
_diffrn_standards_interval_time 120
_diffrn_standards_number 3
_exptl_absorpt_coefficient_mu 15.756
_exptl_absorpt_correction_T_max 0.8308
_exptl_absorpt_correction_T_min 0.7001
_exptl_absorpt_correction_type psi-scan
_exptl_absorpt_process_details
;
North A.C.T., Phillips D.C. & Mathews F.S. (1968) Acta. Cryst. A24, 351
        Number of psi-scan sets used was   7
        Theta correction was applied.
        Averaged transmission function was used.
        No Fourier smoothing was applied.
;
_exptl_crystal_colour red
_exptl_crystal_density_diffrn 1.901
_exptl_crystal_density_method 'not measured'
_exptl_crystal_description needle
_exptl_crystal_F_000 1232
_exptl_crystal_size_max 0.1
_exptl_crystal_size_mid 0.01
_exptl_crystal_size_min 0.01
_refine_diff_density_max 1.097
_refine_diff_density_min -1.383
_refine_diff_density_rms 0.224
_refine_ls_extinction_method none
_refine_ls_goodness_of_fit_ref 1.022
_refine_ls_hydrogen_treatment constr
_refine_ls_matrix_type full
_refine_ls_number_parameters 243
_refine_ls_number_reflns 4510
_refine_ls_number_restraints 0
_refine_ls_restrained_S_all 1.022
_refine_ls_R_factor_all 0.2157
_refine_ls_R_factor_gt 0.078
_refine_ls_shift/su_max 0
_refine_ls_shift/su_mean 0
_refine_ls_structure_factor_coef Fsqd
_refine_ls_weighting_details 'calc w=1/[\s^2^(Fo^2^)+(0.0553P)^2^+18.4206P] where P=(Fo^2^+2Fc^2^)/3'
_refine_ls_weighting_scheme calc
_refine_ls_wR_factor_gt 0.1544
_refine_ls_wR_factor_ref 0.2057
_reflns_number_gt 1930
_reflns_number_total 4510
_reflns_threshold_expression >2sigma(I)
_cod_data_source_file ic8010234_si_002_3.cif
_cod_data_source_block 2a
_cod_database_code 4306099
_exptl_absorpt_factor_mur 0.181
_exptl_absorpt_correction_t_ave 0.7745
_exptl_absorpt_rmerge_before 0.0303
_exptl_absorpt_rmerge_after 0.0296
_exptl_absorpt_theta_corr_max 1
_exptl_absorpt_theta_corr_min 0.9861

loop_
_symmetry_equiv_pos_as_xyz
'x, y, z'
'-x, y+1/2, -z+1/2'
'-x, -y, -z'
'x, -y-1/2, z-1/2'

loop_
_atom_site_label
_atom_site_type_symbol
_atom_site_fract_x
_atom_site_fract_y
_atom_site_fract_z
_atom_site_U_iso_or_equiv
_atom_site_adp_type
_atom_site_occupancy
_atom_site_calc_flag
_atom_site_refinement_flags
_atom_site_disorder_group
_atom_site_disorder_assembly
C2 C 0.6242(8) 0.3267(19) 0.0960(3) 0.041(5) Uani 1 d G . .
C3 C 0.6749(6) 0.501(2) 0.0724(4) 0.036(4) Uani 1 d G . .
H3 H 0.7482 0.5037 0.0724 0.044 Uiso 1 calc R . .
C4 C 0.6162(9) 0.672(2) 0.0489(4) 0.046(5) Uani 1 d G . .
C5 C 0.5067(9) 0.669(2) 0.0490(4) 0.057(6) Uani 1 d G . .
H5 H 0.4674 0.7831 0.0333 0.068 Uiso 1 calc R . .
C6 C 0.4559(6) 0.494(2) 0.0726(4) 0.043(5) Uani 1 d G . .
H6 H 0.3826 0.4917 0.0727 0.051 Uiso 1 calc R . .
C1 C 0.5146(8) 0.3231(19) 0.0961(4) 0.032(4) Uani 1 d G . .
C7 C 0.4850(8) -0.1649(19) 0.1650(4) 0.039(4) Uani 1 d G . .
C12 C 0.5452(6) -0.336(2) 0.1880(4) 0.046(5) Uani 1 d G . .
H12 H 0.6184 -0.3292 0.1882 0.055 Uiso 1 calc R . .
C11 C 0.4958(9) -0.517(2) 0.2106(3) 0.049(5) Uani 1 d G . .
H11 H 0.536 -0.6313 0.2259 0.059 Uiso 1 calc R . .
C10 C 0.3863(10) -0.527(2) 0.2103(4) 0.046(5) Uani 1 d G . .
H10 H 0.3533 -0.648 0.2255 0.056 Uiso 1 calc R . .
C9 C 0.3262(7) -0.356(2) 0.1874(4) 0.049(5) Uani 1 d G . .
H9 H 0.2529 -0.3626 0.1872 0.059 Uiso 1 calc R . .
C8 C 0.3755(8) -0.175(2) 0.1648(4) 0.043(5) Uani 1 d G . .
C13 C 0.6680(16) 0.851(3) 0.0219(6) 0.057(6) Uani 1 d . . .
H13A H 0.6545 0.8117 -0.0079 0.086 Uiso 1 calc R . .
H13B H 0.7427 0.8494 0.0285 0.086 Uiso 1 calc R . .
H13C H 0.6407 1.0097 0.0275 0.086 Uiso 1 calc R . .
C17 C 0.1393(14) 0.418(4) 0.0814(6) 0.052(5) Uani 1 d . . .
H17 H 0.0912 0.3497 0.0995 0.062 Uiso 1 calc R . .
C19 C 0.1806(16) 0.716(4) 0.0277(6) 0.065(6) Uani 1 d . . .
H19A H 0.191 0.8775 0.0383 0.097 Uiso 1 calc R . .
H19B H 0.1517 0.7212 -0.0013 0.097 Uiso 1 calc R . .
H19C H 0.2469 0.632 0.0285 0.097 Uiso 1 calc R . .
C18 C 0.0010(13) 0.678(4) 0.0544(6) 0.054(6) Uani 1 d . . .
H18A H -0.0316 0.6602 0.0262 0.081 Uiso 1 calc R . .
H18B H 0.0018 0.8456 0.0624 0.081 Uiso 1 calc R . .
H18C H -0.0383 0.5873 0.0746 0.081 Uiso 1 calc R . .
C14 C 0.8595(13) -0.273(3) 0.1784(6) 0.043(5) Uani 1 d . . .
H14 H 0.9064 -0.2103 0.1592 0.052 Uiso 1 calc R . .
C16 C 0.8213(16) -0.555(5) 0.2323(7) 0.072(7) Uani 1 d . . .
H16A H 0.858 -0.5911 0.2593 0.108 Uiso 1 calc R . .
H16B H 0.7943 -0.702 0.2196 0.108 Uiso 1 calc R . .
H16C H 0.7639 -0.4467 0.2371 0.108 Uiso 1 calc R . .
C15 C 0.9944(15) -0.537(4) 0.2014(7) 0.061(6) Uani 1 d . . .
H15A H 1.0276 -0.4732 0.1767 0.091 Uiso 1 calc R . .
H15B H 0.9898 -0.7098 0.1991 0.091 Uiso 1 calc R . .
H15C H 1.0355 -0.4944 0.2269 0.091 Uiso 1 calc R . .
N1 N 0.4673(11) 0.147(3) 0.1208(4) 0.039(4) Uani 1 d . . .
N2 N 0.5346(11) 0.014(3) 0.1413(4) 0.034(4) Uani 1 d . . .
N4 N 0.1075(10) 0.588(3) 0.0547(5) 0.043(4) Uani 1 d . . .
N3 N 0.8944(11) -0.441(3) 0.2033(5) 0.046(4) Uani 1 d . . .
Cl2 Cl 0.1415(3) -0.0297(10) 0.14479(16) 0.0556(15) Uani 1 d . . .
Cl1 Cl 0.8576(3) 0.1720(10) 0.11141(17) 0.0564(14) Uani 1 d . . .
Pd1 Pd 0.69155(9) 0.0769(3) 0.13226(4) 0.0364(4) Uani 1 d . . .
Pd2 Pd 0.30851(9) 0.0797(3) 0.12799(4) 0.0367(4) Uani 1 d . . .
O2 O 0.2334(8) 0.344(2) 0.0834(4) 0.045(3) Uani 1 d . . .
O1 O 0.7676(9) -0.181(3) 0.1772(4) 0.058(4) Uani 1 d . . .

loop_
_atom_site_aniso_label
_atom_site_aniso_U_11
_atom_site_aniso_U_22
_atom_site_aniso_U_33
_atom_site_aniso_U_23
_atom_site_aniso_U_13
_atom_site_aniso_U_12
C2 0.039(10) 0.057(13) 0.027(8) 0.014(9) -0.005(7) 0.007(9)
C3 0.025(8) 0.038(11) 0.046(10) -0.002(8) -0.001(7) 0.007(7)
C4 0.064(13) 0.031(11) 0.043(11) 0.018(9) -0.003(9) -0.010(10)
C5 0.052(12) 0.053(14) 0.064(14) 0.021(12) -0.005(10) 0.006(11)
C6 0.033(9) 0.045(13) 0.050(11) 0.006(9) 0.002(8) 0.004(8)
C1 0.046(10) 0.012(8) 0.039(10) 0.001(8) -0.001(8) 0.003(8)
C7 0.046(10) 0.038(11) 0.032(9) 0.011(9) 0.003(8) 0.012(9)
C12 0.043(10) 0.054(14) 0.040(10) -0.008(10) -0.012(8) 0.014(10)
C11 0.067(13) 0.038(13) 0.044(11) 0.019(9) 0.006(9) 0.009(10)
C10 0.050(11) 0.057(16) 0.032(9) 0.003(10) 0.002(8) 0.006(11)
C9 0.039(10) 0.052(15) 0.058(12) -0.006(11) 0.012(9) -0.017(10)
C8 0.043(11) 0.033(11) 0.054(12) -0.011(10) -0.004(9) 0.003(9)
C13 0.076(14) 0.034(13) 0.062(13) -0.009(10) -0.007(11) -0.006(10)
C17 0.038(10) 0.045(12) 0.074(13) 0.008(14) 0.008(9) -0.001(11)
C19 0.067(15) 0.067(17) 0.061(14) 0.006(14) 0.009(11) 0.004(13)
C18 0.030(10) 0.069(16) 0.062(13) 0.007(12) -0.005(9) 0.020(10)
C14 0.032(10) 0.034(12) 0.064(12) 0.004(11) -0.011(8) 0.010(8)
C16 0.078(15) 0.070(17) 0.068(14) 0.021(15) 0.014(11) 0.039(15)
C15 0.057(13) 0.029(13) 0.095(17) 0.013(12) -0.004(11) 0.004(11)
N1 0.036(8) 0.050(11) 0.030(8) 0.004(7) -0.001(6) -0.001(7)
N2 0.042(8) 0.033(9) 0.025(7) -0.002(6) 0.001(6) 0.014(7)
N4 0.033(8) 0.043(10) 0.051(9) 0.013(10) -0.005(6) 0.008(8)
N3 0.040(9) 0.038(10) 0.061(10) 0.019(10) -0.008(7) 0.008(8)
Cl2 0.034(2) 0.066(4) 0.066(3) 0.013(3) 0.005(2) -0.001(2)
Cl1 0.031(2) 0.058(3) 0.080(4) 0.023(3) 0.008(2) 0.001(2)
Pd1 0.0295(7) 0.0377(9) 0.0421(8) 0.0042(8) 0.0017(6) 0.0022(7)
Pd2 0.0308(7) 0.0415(9) 0.0380(7) -0.0002(8) 0.0030(5) 0.0026(7)
O2 0.028(6) 0.042(9) 0.066(8) 0.014(7) 0.006(6) -0.002(6)
O1 0.041(7) 0.070(11) 0.064(9) 0.023(8) -0.003(6) 0.019(7)

loop_
_atom_type_symbol
_atom_type_description
_atom_type_scat_dispersion_real
_atom_type_scat_dispersion_imag
_atom_type_scat_source
C C 0.0181 0.0091 'International Tables Vol C Tables 4.2.6.8 and 6.1.1.4'
H H 0 0 'International Tables Vol C Tables 4.2.6.8 and 6.1.1.4'
N N 0.0311 0.018 'International Tables Vol C Tables 4.2.6.8 and 6.1.1.4'
Cl Cl 0.3639 0.7018 'International Tables Vol C Tables 4.2.6.8 and 6.1.1.4'
Pd Pd 0.1215 3.9337 'International Tables Vol C Tables 4.2.6.8 and 6.1.1.4'
O O 0.0492 0.0322 'International Tables Vol C Tables 4.2.6.8 and 6.1.1.4'

loop_
_geom_angle_atom_site_label_1
_geom_angle_atom_site_label_2
_geom_angle_atom_site_label_3
_geom_angle
_geom_angle_site_symmetry_1
_geom_angle_site_symmetry_3
_geom_angle_publ_flag
C3 C2 C1 120 . . ?
C3 C2 Pd1 126.5(6) . . ?
C1 C2 Pd1 113.5(6) . . ?
C4 C3 C2 120 . . ?
C4 C3 H3 120 . . ?
C2 C3 H3 120 . . ?
C3 C4 C5 120 . . ?
C3 C4 C13 121.0(11) . . ?
C5 C4 C13 119.0(11) . . ?
C6 C5 C4 120 . . ?
C6 C5 H5 120 . . ?
C4 C5 H5 120 . . ?
C5 C6 C1 120 . . ?
C5 C6 H6 120 . . ?
C1 C6 H6 120 . . ?
C6 C1 C2 120 . . ?
C6 C1 N1 122.0(10) . . ?
C2 C1 N1 118.0(10) . . ?
C12 C7 C8 120 . . ?
C12 C7 N2 120.1(10) . . ?
C8 C7 N2 119.9(10) . . ?
C7 C12 C11 120 . . ?
C7 C12 H12 120 . . ?
C11 C12 H12 120 . . ?
C10 C11 C12 120 . . ?
C10 C11 H11 120 . . ?
C12 C11 H11 120 . . ?
C9 C10 C11 120 . . ?
C9 C10 H10 120 . . ?
C11 C10 H10 120 . . ?
C8 C9 C10 120 . . ?
C8 C9 H9 120 . . ?
C10 C9 H9 120 . . ?
C9 C8 C7 120 . . ?
C9 C8 Pd2 127.8(7) . . ?
C7 C8 Pd2 112.2(7) . . ?
C4 C13 H13A 109.5 . . ?
C4 C13 H13B 109.5 . . ?
H13A C13 H13B 109.5 . . ?
C4 C13 H13C 109.5 . . ?
H13A C13 H13C 109.5 . . ?
H13B C13 H13C 109.5 . . ?
O2 C17 N4 121.8(18) . . ?
O2 C17 H17 119.1 . . ?
N4 C17 H17 119.1 . . ?
N4 C19 H19A 109.5 . . ?
N4 C19 H19B 109.5 . . ?
H19A C19 H19B 109.5 . . ?
N4 C19 H19C 109.5 . . ?
H19A C19 H19C 109.5 . . ?
H19B C19 H19C 109.5 . . ?
N4 C18 H18A 109.5 . . ?
N4 C18 H18B 109.5 . . ?
H18A C18 H18B 109.5 . . ?
N4 C18 H18C 109.5 . . ?
H18A C18 H18C 109.5 . . ?
H18B C18 H18C 109.5 . . ?
O1 C14 N3 126.8(19) . . ?
O1 C14 H14 116.6 . . ?
N3 C14 H14 116.6 . . ?
N3 C16 H16A 109.5 . . ?
N3 C16 H16B 109.5 . . ?
H16A C16 H16B 109.5 . . ?
N3 C16 H16C 109.5 . . ?
H16A C16 H16C 109.5 . . ?
H16B C16 H16C 109.5 . . ?
N3 C15 H15A 109.5 . . ?
N3 C15 H15B 109.5 . . ?
H15A C15 H15B 109.5 . . ?
N3 C15 H15C 109.5 . . ?
H15A C15 H15C 109.5 . . ?
H15B C15 H15C 109.5 . . ?
N2 N1 C1 112.4(12) . . ?
N2 N1 Pd2 118.3(11) . . ?
C1 N1 Pd2 129.2(10) . . ?
N1 N2 C7 111.4(12) . . ?
N1 N2 Pd1 117.7(10) . . ?
C7 N2 Pd1 130.8(10) . . ?
C17 N4 C18 120.9(16) . . ?
C17 N4 C19 121.8(16) . . ?
C18 N4 C19 116.8(16) . . ?
C14 N3 C15 123.1(18) . . ?
C14 N3 C16 118.5(16) . . ?
C15 N3 C16 118.0(16) . . ?
C2 Pd1 N2 78.3(5) . . ?
C2 Pd1 O1 175.3(5) . . ?
N2 Pd1 O1 101.7(5) . . ?
C2 Pd1 Cl1 93.3(4) . . ?
N2 Pd1 Cl1 170.6(4) . . ?
O1 Pd1 Cl1 87.0(4) . . ?
C8 Pd2 N1 78.3(5) . . ?
C8 Pd2 O2 176.0(5) . . ?
N1 Pd2 O2 101.9(5) . . ?
C8 Pd2 Cl2 93.3(4) . . ?
N1 Pd2 Cl2 171.3(4) . . ?
O2 Pd2 Cl2 86.7(3) . . ?
C17 O2 Pd2 128.8(12) . . ?
C14 O1 Pd1 130.9(13) . . ?

loop_
_geom_bond_atom_site_label_1
_geom_bond_atom_site_label_2
_geom_bond_distance
_geom_bond_site_symmetry_2
_geom_bond_publ_flag
C2 C3 1.39 . ?
C2 C1 1.39 . ?
C2 Pd1 1.954(8) . ?
C3 C4 1.39 . ?
C3 H3 0.93 . ?
C4 C5 1.39 . ?
C4 C13 1.47(2) . ?
C5 C6 1.39 . ?
C5 H5 0.93 . ?
C6 C1 1.39 . ?
C6 H6 0.93 . ?
C1 N1 1.393(16) . ?
C7 C12 1.39 . ?
C7 C8 1.39 . ?
C7 N2 1.402(16) . ?
C12 C11 1.39 . ?
C12 H12 0.93 . ?
C11 C10 1.39 . ?
C11 H11 0.93 . ?
C10 C9 1.39 . ?
C10 H10 0.93 . ?
C9 C8 1.39 . ?
C9 H9 0.93 . ?
C8 Pd2 1.980(9) . ?
C13 H13A 0.96 . ?
C13 H13B 0.96 . ?
C13 H13C 0.96 . ?
C17 O2 1.261(19) . ?
C17 N4 1.30(2) . ?
C17 H17 0.93 . ?
C19 N4 1.46(2) . ?
C19 H19A 0.96 . ?
C19 H19B 0.96 . ?
C19 H19C 0.96 . ?
C18 N4 1.439(19) . ?
C18 H18A 0.96 . ?
C18 H18B 0.96 . ?
C18 H18C 0.96 . ?
C14 O1 1.269(19) . ?
C14 N3 1.27(2) . ?
C14 H14 0.93 . ?
C16 N3 1.47(2) . ?
C16 H16A 0.96 . ?
C16 H16B 0.96 . ?
C16 H16C 0.96 . ?
C15 N3 1.38(2) . ?
C15 H15A 0.96 . ?
C15 H15B 0.96 . ?
C15 H15C 0.96 . ?
N1 N2 1.274(16) . ?
N1 Pd2 2.071(13) . ?
N2 Pd1 2.054(14) . ?
Cl2 Pd2 2.289(5) . ?
Cl1 Pd1 2.296(5) . ?
Pd1 O1 2.190(13) . ?
Pd2 O2 2.202(12) . ?

loop_
_geom_torsion_atom_site_label_1
_geom_torsion_atom_site_label_2
_geom_torsion_atom_site_label_3
_geom_torsion_atom_site_label_4
_geom_torsion
_geom_torsion_site_symmetry_1
_geom_torsion_site_symmetry_2
_geom_torsion_site_symmetry_3
_geom_torsion_site_symmetry_4
_geom_torsion_publ_flag
C1 C2 C3 C4 0 . . . . ?
Pd1 C2 C3 C4 -178.3(9) . . . . ?
C2 C3 C4 C5 0 . . . . ?
C2 C3 C4 C13 -176.9(14) . . . . ?
C3 C4 C5 C6 0 . . . . ?
C13 C4 C5 C6 177.0(13) . . . . ?
C4 C5 C6 C1 0 . . . . ?
C5 C6 C1 C2 0 . . . . ?
C5 C6 C1 N1 179.0(13) . . . . ?
C3 C2 C1 C6 0 . . . . ?
Pd1 C2 C1 C6 178.5(8) . . . . ?
C3 C2 C1 N1 -179.0(12) . . . . ?
Pd1 C2 C1 N1 -0.5(10) . . . . ?
C8 C7 C12 C11 0 . . . . ?
N2 C7 C12 C11 -178.4(12) . . . . ?
C7 C12 C11 C10 0 . . . . ?
C12 C11 C10 C9 0 . . . . ?
C11 C10 C9 C8 0 . . . . ?
C10 C9 C8 C7 0 . . . . ?
C10 C9 C8 Pd2 177.3(9) . . . . ?
C12 C7 C8 C9 0 . . . . ?
N2 C7 C8 C9 178.4(12) . . . . ?
C12 C7 C8 Pd2 -177.7(8) . . . . ?
N2 C7 C8 Pd2 0.8(10) . . . . ?
C6 C1 N1 N2 -177.2(9) . . . . ?
C2 C1 N1 N2 1.7(16) . . . . ?
C6 C1 N1 Pd2 2.6(17) . . . . ?
C2 C1 N1 Pd2 -178.5(8) . . . . ?
C1 N1 N2 C7 -178.5(12) . . . . ?
Pd2 N1 N2 C7 1.6(15) . . . . ?
C1 N1 N2 Pd1 -2.1(16) . . . . ?
Pd2 N1 N2 Pd1 178.0(6) . . . . ?
C12 C7 N2 N1 176.8(9) . . . . ?
C8 C7 N2 N1 -1.6(15) . . . . ?
C12 C7 N2 Pd1 1.0(16) . . . . ?
C8 C7 N2 Pd1 -177.4(8) . . . . ?
O2 C17 N4 C18 -176.9(18) . . . . ?
O2 C17 N4 C19 -5(3) . . . . ?
O1 C14 N3 C15 177.2(19) . . . . ?
O1 C14 N3 C16 4(3) . . . . ?
C3 C2 Pd1 N2 177.9(8) . . . . ?
C1 C2 Pd1 N2 -0.5(6) . . . . ?
C3 C2 Pd1 Cl1 -6.4(7) . . . . ?
C1 C2 Pd1 Cl1 175.3(5) . . . . ?
N1 N2 Pd1 C2 1.5(11) . . . . ?
C7 N2 Pd1 C2 177.1(13) . . . . ?
N1 N2 Pd1 O1 176.7(11) . . . . ?
C7 N2 Pd1 O1 -7.7(14) . . . . ?
C9 C8 Pd2 N1 -177.3(8) . . . . ?
C7 C8 Pd2 N1 0.1(6) . . . . ?
C9 C8 Pd2 Cl2 5.0(7) . . . . ?
C7 C8 Pd2 Cl2 -177.5(5) . . . . ?
N2 N1 Pd2 C8 -1.0(11) . . . . ?
C1 N1 Pd2 C8 179.2(14) . . . . ?
N2 N1 Pd2 O2 -176.9(11) . . . . ?
C1 N1 Pd2 O2 3.3(14) . . . . ?
N4 C17 O2 Pd2 175.7(13) . . . . ?
N1 Pd2 O2 C17 -163.4(16) . . . . ?
Cl2 Pd2 O2 C17 14.8(16) . . . . ?
N3 C14 O1 Pd1 -172.5(15) . . . . ?
N2 Pd1 O1 C14 159.1(16) . . . . ?
Cl1 Pd1 O1 C14 -17.4(17) . . . . ?
